data_4100575
_journal_name_full 'Journal of the American Chemical Society'
_journal_year 2005
_chemical_formula_sum 'C16 H21 N O3'
_chemical_formula_weight 275.34
_space_group_IT_number 18
_symmetry_cell_setting orthorhombic
_symmetry_space_group_name_Hall 'P 2 2ab'
_symmetry_space_group_name_H-M 'P 21 21 2'
_cell_angle_alpha 90.00
_cell_angle_beta 90.00
_cell_angle_gamma 90.00
_cell_formula_units_Z 4
_cell_length_a 11.5886(8)
_cell_length_b 18.9715(13)
_cell_length_c 7.2785(5)
_cell_measurement_temperature 295(2)
_cell_volume 1600.20(19)
_diffrn_ambient_temperature 295(2)
_exptl_crystal_density_diffrn 1.143
_cod_depositor_comments
;
The following automatic conversions were performed:
'_symmetry_cell_setting' value 'Orthorhombic' changed to 'orthorhombic'
according to '/home/saulius/struct/CIF-dictionaries/cif_core.dic'
dictionary named 'cif_core.dic' version 2.4.1 from 2010-06-29.

Automatic conversion script
Id: cif_fix_enum 1527 2010-12-29 10:47:43Z saulius 
;
_cod_database_code 4100575

loop_
_symmetry_equiv_pos_as_xyz
'x, y, z'
'-x, -y, z'
'-x+1/2, y+1/2, -z'
'x+1/2, -y+1/2, -z'

loop_
_atom_site_label
_atom_site_type_symbol
_atom_site_fract_x
_atom_site_fract_y
_atom_site_fract_z
_atom_site_U_iso_or_equiv
_atom_site_adp_type
_atom_site_occupancy
_atom_site_symmetry_multiplicity
_atom_site_calc_flag
_atom_site_refinement_flags
_atom_site_disorder_assembly
_atom_site_disorder_group
C1 C 0.7175(3) 0.16778(14) 0.4667(4) 0.0766(7) Uani 1 1 d . . .
O1 O 0.7943(2) 0.17170(12) 0.5805(3) 0.1099(8) Uani 1 1 d . . .
O2 O 0.90972(17) 0.11254(11) 0.1086(3) 0.0933(7) Uani 1 1 d . . .
O3 O 0.8345(2) 0.00954(13) 0.0285(3) 0.1040(8) Uani 1 1 d . . .
N N 0.71131(17) 0.11651(10) 0.3361(3) 0.0668(6) Uani 1 1 d . . .
C2 C 0.6147(3) 0.21566(13) 0.4454(4) 0.0757(8) Uani 1 1 d . . .
H2A H 0.6421 0.2619 0.4041 0.091 Uiso 1 1 calc R . .
C3 C 0.5491(2) 0.18232(11) 0.2914(3) 0.0608(6) Uani 1 1 d . . .
C4 C 0.4460(2) 0.19947(13) 0.2106(4) 0.0733(8) Uani 1 1 d . . .
H4A H 0.4035 0.2375 0.2546 0.088 Uiso 1 1 calc R . .
C5 C 0.4045(2) 0.15991(15) 0.0619(4) 0.0741(7) Uani 1 1 d . . .
C6 C 0.4682(2) 0.10363(15) 0.0045(4) 0.0710(7) Uani 1 1 d . . .
H6A H 0.4408 0.0768 -0.0932 0.085 Uiso 1 1 calc R . .
C7 C 0.5718(2) 0.08466(12) 0.0851(4) 0.0652(7) Uani 1 1 d . . .
H7A H 0.6136 0.0461 0.0426 0.078 Uiso 1 1 calc R . .
C8 C 0.6107(2) 0.12421(12) 0.2291(3) 0.0567(6) Uani 1 1 d . . .
C9 C 0.5481(4) 0.2257(2) 0.6233(5) 0.1176(12) Uani 1 1 d . . .
H9A H 0.4837 0.2564 0.6020 0.176 Uiso 1 1 calc R . .
H9B H 0.5979 0.2462 0.7142 0.176 Uiso 1 1 calc R . .
H9C H 0.5208 0.1809 0.6662 0.176 Uiso 1 1 calc R . .
C10 C 0.2922(3) 0.1799(2) -0.0291(6) 0.1135(12) Uani 1 1 d . . .
H10A H 0.2763 0.1477 -0.1276 0.170 Uiso 1 1 calc R . .
H10B H 0.2980 0.2269 -0.0770 0.170 Uiso 1 1 calc R . .
H10C H 0.2309 0.1778 0.0595 0.170 Uiso 1 1 calc R . .
C11 C 0.7923(2) 0.05731(14) 0.3271(4) 0.0702(7) Uani 1 1 d . . .
H11A H 0.8544 0.0679 0.4143 0.084 Uiso 1 1 calc R . .
C12 C 0.7403(3) -0.01352(14) 0.3865(4) 0.0770(8) Uani 1 1 d . . .
H12A H 0.6894 -0.0304 0.2885 0.092 Uiso 1 1 calc R . .
C13 C 0.6711(4) -0.0064(2) 0.5591(5) 0.1169(13) Uani 1 1 d . . .
H13A H 0.6398 -0.0515 0.5924 0.175 Uiso 1 1 calc R . .
H13B H 0.6092 0.0264 0.5394 0.175 Uiso 1 1 calc R . .
H13C H 0.7198 0.0105 0.6563 0.175 Uiso 1 1 calc R . .
C14 C 0.8369(4) -0.06718(19) 0.4137(6) 0.1226(14) Uani 1 1 d . . .
H14A H 0.8044 -0.1115 0.4506 0.184 Uiso 1 1 calc R . .
H14C H 0.8888 -0.0507 0.5070 0.184 Uiso 1 1 calc R . .
H14D H 0.8782 -0.0731 0.3004 0.184 Uiso 1 1 calc R . .
C15 C 0.8470(2) 0.05555(15) 0.1383(4) 0.0728(7) Uani 1 1 d . . .
C16 C 0.9637(3) 0.1171(2) -0.0702(5) 0.1160(13) Uani 1 1 d . . .
H16A H 1.0071 0.1602 -0.0783 0.174 Uiso 1 1 calc R . .
H16B H 0.9054 0.1166 -0.1638 0.174 Uiso 1 1 calc R . .
H16C H 1.0146 0.0777 -0.0870 0.174 Uiso 1 1 calc R . .

loop_
_atom_site_aniso_label
_atom_site_aniso_U_11
_atom_site_aniso_U_22
_atom_site_aniso_U_33
_atom_site_aniso_U_23
_atom_site_aniso_U_13
_atom_site_aniso_U_12
C1 0.0880(19) 0.0666(16) 0.0752(17) -0.0101(13) -0.0167(16) -0.0214(15)
O1 0.1172(17) 0.1033(15) 0.1093(17) -0.0279(13) -0.0402(15) -0.0163(14)
O2 0.0825(13) 0.0910(14) 0.1062(17) 0.0263(12) -0.0061(12) -0.0106(12)
O3 0.1128(18) 0.0937(15) 0.1054(16) -0.0114(14) 0.0266(14) 0.0005(13)
N 0.0649(12) 0.0579(11) 0.0775(13) -0.0105(10) -0.0124(11) -0.0019(10)
C2 0.104(2) 0.0511(13) 0.0721(17) -0.0119(12) 0.0080(15) -0.0070(14)
C3 0.0725(15) 0.0452(11) 0.0648(14) 0.0011(10) 0.0102(12) -0.0021(12)
C4 0.0762(17) 0.0606(15) 0.0829(19) 0.0124(13) 0.0171(15) 0.0163(14)
C5 0.0678(16) 0.0749(17) 0.0796(18) 0.0125(15) -0.0007(14) 0.0058(14)
C6 0.0771(17) 0.0698(15) 0.0663(16) -0.0017(12) -0.0111(14) -0.0063(14)
C7 0.0701(16) 0.0548(13) 0.0706(16) -0.0075(11) -0.0056(13) 0.0039(11)
C8 0.0581(13) 0.0498(12) 0.0623(14) 0.0003(10) -0.0015(11) -0.0039(10)
C9 0.144(3) 0.126(3) 0.084(2) -0.024(2) 0.017(2) 0.008(3)
C10 0.077(2) 0.143(3) 0.120(3) 0.013(2) -0.0171(19) 0.023(2)
C11 0.0588(14) 0.0729(16) 0.0789(18) 0.0031(13) -0.0148(13) 0.0028(13)
C12 0.0788(18) 0.0675(16) 0.0848(19) 0.0107(14) -0.0053(15) 0.0031(14)
C13 0.120(3) 0.113(3) 0.118(3) 0.021(2) 0.029(2) -0.008(2)
C14 0.117(3) 0.098(2) 0.152(4) 0.044(2) 0.013(3) 0.029(2)
C15 0.0546(14) 0.0687(17) 0.095(2) 0.0100(16) -0.0052(14) 0.0102(13)
C16 0.100(2) 0.127(3) 0.121(3) 0.062(2) 0.002(2) -0.002(2)

loop_
_geom_bond_atom_site_label_1
_geom_bond_atom_site_label_2
_geom_bond_distance
_geom_bond_site_symmetry_2
_geom_bond_publ_flag
C1 O1 1.218(3) . ?
C1 N 1.362(3) . ?
C1 C2 1.506(4) . ?
O2 C15 1.321(3) . ?
O2 C16 1.446(4) . ?
O3 C15 1.193(4) . ?
N C8 1.409(3) . ?
N C11 1.465(3) . ?
C2 C3 1.494(4) . ?
C2 C9 1.519(5) . ?
C2 H2A 0.9800 . ?
C3 C4 1.371(4) . ?
C3 C8 1.390(3) . ?
C4 C5 1.402(4) . ?
C4 H4A 0.9300 . ?
C5 C6 1.364(4) . ?
C5 C10 1.508(4) . ?
C6 C7 1.384(4) . ?
C6 H6A 0.9300 . ?
C7 C8 1.366(3) . ?
C7 H7A 0.9300 . ?
C9 H9A 0.9600 . ?
C9 H9B 0.9600 . ?
C9 H9C 0.9600 . ?
C10 H10A 0.9600 . ?
C10 H10B 0.9600 . ?
C10 H10C 0.9600 . ?
C11 C15 1.513(4) . ?
C11 C12 1.535(4) . ?
C11 H11A 0.9800 . ?
C12 C13 1.497(5) . ?
C12 C14 1.525(4) . ?
C12 H12A 0.9800 . ?
C13 H13A 0.9600 . ?
C13 H13B 0.9600 . ?
C13 H13C 0.9600 . ?
C14 H14A 0.9600 . ?
C14 H14C 0.9600 . ?
C14 H14D 0.9600 . ?
C16 H16A 0.9600 . ?
C16 H16B 0.9600 . ?
C16 H16C 0.9600 . ?

loop_
_cod_related_entry_id
_cod_related_entry_database
_cod_related_entry_code
1 ChemSpider 30659939
